data_4313199
loop_
_publ_author_name
'Holger Braunschweig'
'Miriam Colling'
'Chunhua Hu'

_publ_contact_author_address
; Institut fuer Anorganische Chemie
Universitaet W\"urzburg
Am Hubland
97074 Wuerzburg
Germany
;
_publ_contact_author_email H.Braunschweig@mail.uni-wuerzburg.de
_publ_contact_author_name 'Holger Braunschweig'
_publ_section_title
;
 Unprecedented Reactivity of the Bridged Borylene Complexes
 [\m-BCl{(\h5-C5H4Me)Mn(CO)2}2] toward Pyridine
;
_journal_name_full 'Inorganic Chemistry'
_journal_page_first 941
_journal_page_last 943
_journal_paper_doi 10.1021/ic0262738
_journal_volume 42
_journal_year 2003
_chemical_formula_sum 'C21 H20 B Mn2 N O4'
_chemical_formula_weight 471.07
_chemical_name_systematic ' Compound 2'
_space_group_IT_number 14
_symmetry_cell_setting monoclinic
_symmetry_space_group_name_Hall '-P 2ybc'
_symmetry_space_group_name_H-M 'P 1 21/c 1'
_atom_sites_solution_hydrogens geom
_atom_sites_solution_primary direct
_atom_sites_solution_secondary difmap
_audit_creation_date 01-06-01
_audit_creation_method 'from SDP and SHELXTL'
_audit_update_record ' 06-12-02 revise for publication'
_cell_angle_alpha 90.00
_cell_angle_beta 96.55(3)
_cell_angle_gamma 90.00
_cell_formula_units_Z 4
_cell_length_a 14.7942(15)
_cell_length_b 10.644(2)
_cell_length_c 12.634(3)
_cell_measurement_reflns_used 25
_cell_measurement_temperature 213(2)
_cell_measurement_theta_max 12
_cell_measurement_theta_min 9
_cell_volume 1976.5(6)
_computing_cell_refinement 'CAD4 (Enraf-Nonius, 1977)'
_computing_data_collection 'CAD4 (Enraf-Nonius, 1977)'
_computing_data_reduction 'PROCESS MolEN (Fair, 1990)'
_computing_molecular_graphics 'PLATON (Spek, 1990)'
_computing_publication_material 'SHELXTL (Sheldrick, 1998)'
_computing_structure_refinement 'SHELXTL (Sheldrick, 1998)'
_computing_structure_solution 'SHELXTL (Sheldrick, 1998)'
_diffrn_ambient_temperature 213(2)
_diffrn_measured_fraction_theta_full 0.981
_diffrn_measured_fraction_theta_max 0.981
_diffrn_measurement_device_type 'Enraf-Nonius CAD4'
_diffrn_measurement_method \w/2\q
_diffrn_radiation_monochromator graphite
_diffrn_radiation_source 'fine-focus sealed tube'
_diffrn_radiation_type MoK\a
_diffrn_radiation_wavelength 0.71073
_diffrn_reflns_av_R_equivalents 0.0743
_diffrn_reflns_av_sigmaI/netI 0.1164
_diffrn_reflns_limit_h_max 14
_diffrn_reflns_limit_h_min -18
_diffrn_reflns_limit_k_max 13
_diffrn_reflns_limit_k_min -13
_diffrn_reflns_limit_l_max 15
_diffrn_reflns_limit_l_min 0
_diffrn_reflns_number 7648
_diffrn_reflns_theta_full 25.97
_diffrn_reflns_theta_max 25.97
_diffrn_reflns_theta_min 2.36
_diffrn_standards_decay_% -1.32
_diffrn_standards_interval_time 120
_diffrn_standards_number 3
_exptl_absorpt_coefficient_mu 1.305
_exptl_absorpt_correction_T_max 0.998
_exptl_absorpt_correction_T_min 0.885
_exptl_absorpt_correction_type empirical
_exptl_absorpt_process_details 'psi scans'
_exptl_crystal_colour red
_exptl_crystal_density_diffrn 1.583
_exptl_crystal_density_method 'not measured'
_exptl_crystal_description plate
_exptl_crystal_F_000 960
_exptl_crystal_size_max 0.32
_exptl_crystal_size_mid 0.24
_exptl_crystal_size_min 0.04
_refine_diff_density_max 0.469
_refine_diff_density_min -0.471
_refine_diff_density_rms 0.087
_refine_ls_extinction_method none
_refine_ls_goodness_of_fit_ref 0.920
_refine_ls_hydrogen_treatment constr
_refine_ls_matrix_type full
_refine_ls_number_parameters 262
_refine_ls_number_reflns 3799
_refine_ls_number_restraints 0
_refine_ls_restrained_S_all 0.920
_refine_ls_R_factor_all 0.1023
_refine_ls_R_factor_gt 0.0480
_refine_ls_shift/su_max 0.001
_refine_ls_shift/su_mean 0.000
_refine_ls_structure_factor_coef Fsqd
_refine_ls_weighting_details 'calc w=1/[\s^2^(Fo^2^)+(0.0367P)^2^+0.0000P] where P=(Fo^2^+2Fc^2^)/3'
_refine_ls_weighting_scheme calc
_refine_ls_wR_factor_gt 0.0884
_refine_ls_wR_factor_ref 0.0983
_reflns_number_gt 2362
_reflns_number_total 3799
_reflns_threshold_expression >2sigma(I)
_cod_data_source_file ic0262738_s1.cif
_cod_data_source_block mc7
_cod_original_cell_volume 1976.5(7)
_cod_database_code 4313199

loop_
_symmetry_equiv_pos_as_xyz
'x, y, z'
'-x, y+1/2, -z+1/2'
'-x, -y, -z'
'x, -y-1/2, z-1/2'

loop_
_atom_site_label
_atom_site_type_symbol
_atom_site_fract_x
_atom_site_fract_y
_atom_site_fract_z
_atom_site_U_iso_or_equiv
_atom_site_adp_type
_atom_site_occupancy
_atom_site_symmetry_multiplicity
_atom_site_calc_flag
_atom_site_refinement_flags
_atom_site_disorder_assembly
_atom_site_disorder_group
Mn1 Mn 0.28299(4) 1.10529(6) 0.99424(5) 0.01976(17) Uani 1 1 d . . .
Mn2 Mn 0.24385(4) 0.86062(6) 1.05860(5) 0.02179(17) Uani 1 1 d . . .
B B 0.2005(3) 0.9663(4) 0.9313(4) 0.0222(11) Uani 1 1 d . . .
N N 0.1384(2) 0.9528(3) 0.8378(3) 0.0224(8) Uani 1 1 d . . .
O1 O 0.3562(2) 1.0496(3) 0.7943(2) 0.0362(8) Uani 1 1 d . . .
O2 O 0.4627(2) 1.0418(3) 1.1043(3) 0.0395(8) Uani 1 1 d . . .
O3 O 0.2799(3) 0.9924(3) 1.2632(3) 0.0534(11) Uani 1 1 d . . .
O4 O 0.0511(2) 0.8942(3) 1.0806(3) 0.0488(10) Uani 1 1 d . . .
C1 C 0.3278(3) 1.0712(4) 0.8738(4) 0.0251(10) Uani 1 1 d . . .
C2 C 0.3901(3) 1.0597(4) 1.0609(3) 0.0258(10) Uani 1 1 d . . .
C3 C 0.2672(3) 0.9458(4) 1.1809(4) 0.0298(11) Uani 1 1 d . . .
C4 C 0.1277(3) 0.8807(4) 1.0714(3) 0.0284(10) Uani 1 1 d . . .
C5 C 0.3031(3) 1.3032(4) 1.0216(4) 0.0333(12) Uani 1 1 d . . .
C6 C 0.2739(3) 1.2455(4) 1.1148(4) 0.0317(11) Uani 1 1 d . . .
H6 H 0.3086 1.2437 1.1856 0.041 Uiso 1 1 calc R . .
C7 C 0.1870(3) 1.1917(4) 1.0874(4) 0.0318(12) Uani 1 1 d . . .
H7 H 0.1510 1.1470 1.1359 0.041 Uiso 1 1 calc R . .
C8 C 0.1615(3) 1.2134(4) 0.9794(4) 0.0320(12) Uani 1 1 d . . .
H8 H 0.1047 1.1854 0.9385 0.042 Uiso 1 1 calc R . .
C9 C 0.2310(3) 1.2821(4) 0.9391(4) 0.0308(11) Uani 1 1 d . . .
H9 H 0.2300 1.3112 0.8654 0.040 Uiso 1 1 calc R . .
C10 C 0.3872(4) 1.3770(4) 1.0169(5) 0.0519(15) Uani 1 1 d . . .
H10A H 0.3907 1.4045 0.9435 0.068 Uiso 1 1 calc R . .
H10B H 0.4401 1.3247 1.0407 0.068 Uiso 1 1 calc R . .
H10C H 0.3864 1.4506 1.0634 0.068 Uiso 1 1 calc R . .
C11 C 0.3588(3) 0.7363(4) 1.1071(4) 0.0293(11) Uani 1 1 d . . .
C12 C 0.2753(3) 0.6740(4) 1.1135(4) 0.0306(11) Uani 1 1 d . . .
H12 H 0.2548 0.6390 1.1784 0.040 Uiso 1 1 calc R . .
C13 C 0.2260(4) 0.6706(4) 1.0104(4) 0.0353(12) Uani 1 1 d . . .
H13 H 0.1661 0.6324 0.9913 0.046 Uiso 1 1 calc R . .
C14 C 0.2795(3) 0.7329(4) 0.9399(4) 0.0370(12) Uani 1 1 d . . .
H14 H 0.2630 0.7459 0.8633 0.048 Uiso 1 1 calc R . .
C15 C 0.3603(3) 0.7724(4) 1.0001(4) 0.0299(11) Uani 1 1 d . . .
H15 H 0.4099 0.8180 0.9720 0.039 Uiso 1 1 calc R . .
C16 C 0.4334(3) 0.7501(5) 1.1961(4) 0.0430(13) Uani 1 1 d . . .
H16A H 0.4136 0.7156 1.2616 0.056 Uiso 1 1 calc R . .
H16B H 0.4483 0.8392 1.2066 0.056 Uiso 1 1 calc R . .
H16C H 0.4873 0.7045 1.1787 0.056 Uiso 1 1 calc R . .
C17 C 0.0775(3) 0.8503(4) 0.8220(4) 0.0290(10) Uani 1 1 d . . .
H17 H 0.0826 0.7826 0.8749 0.038 Uiso 1 1 calc R . .
C18 C 0.0145(3) 0.8408(5) 0.7401(4) 0.0371(12) Uani 1 1 d . . .
H18 H -0.0251 0.7668 0.7362 0.048 Uiso 1 1 calc R . .
C19 C -0.0006(4) 0.9357(5) 0.6526(4) 0.0532(16) Uani 1 1 d . . .
H19A H 0.0026 0.8948 0.5837 0.069 Uiso 1 1 calc R . .
H19B H -0.0612 0.9731 0.6522 0.069 Uiso 1 1 calc R . .
C20 C 0.0699(3) 1.0354(4) 0.6691(4) 0.0312(11) Uani 1 1 d . . .
H20 H 0.0715 1.1000 0.6141 0.041 Uiso 1 1 calc R . .
C21 C 0.1305(3) 1.0411(4) 0.7545(3) 0.0262(10) Uani 1 1 d . . .
H21 H 0.1730 1.1121 0.7600 0.034 Uiso 1 1 calc R . .

loop_
_atom_site_aniso_label
_atom_site_aniso_U_11
_atom_site_aniso_U_22
_atom_site_aniso_U_33
_atom_site_aniso_U_23
_atom_site_aniso_U_13
_atom_site_aniso_U_12
Mn1 0.0219(4) 0.0168(3) 0.0202(3) -0.0009(3) 0.0012(3) 0.0007(3)
Mn2 0.0276(4) 0.0179(3) 0.0203(4) 0.0021(3) 0.0049(3) 0.0015(3)
B 0.020(3) 0.020(3) 0.028(3) 0.002(2) 0.009(2) 0.005(2)
N 0.027(2) 0.0180(18) 0.0211(19) 0.0032(15) -0.0015(16) -0.0029(15)
O1 0.038(2) 0.049(2) 0.0225(18) 0.0021(16) 0.0100(15) 0.0091(16)
O2 0.0240(19) 0.048(2) 0.044(2) -0.0001(17) -0.0090(16) 0.0031(16)
O3 0.101(3) 0.039(2) 0.0203(19) -0.0040(16) 0.006(2) 0.006(2)
O4 0.032(2) 0.056(2) 0.063(3) 0.013(2) 0.0198(19) 0.0027(18)
C1 0.027(3) 0.017(2) 0.030(3) 0.0065(19) -0.001(2) -0.0004(18)
C2 0.033(3) 0.022(2) 0.023(2) -0.0030(19) 0.007(2) 0.002(2)
C3 0.038(3) 0.025(2) 0.027(3) 0.007(2) 0.004(2) 0.003(2)
C4 0.037(3) 0.024(2) 0.026(2) 0.005(2) 0.010(2) -0.002(2)
C5 0.039(3) 0.017(2) 0.046(3) -0.005(2) 0.011(2) 0.005(2)
C6 0.043(3) 0.028(2) 0.023(3) -0.010(2) -0.001(2) 0.004(2)
C7 0.040(3) 0.018(2) 0.040(3) -0.004(2) 0.020(2) 0.008(2)
C8 0.021(3) 0.025(3) 0.048(3) -0.005(2) -0.002(2) 0.0096(19)
C9 0.032(3) 0.026(2) 0.034(3) 0.003(2) 0.003(2) 0.009(2)
C10 0.057(4) 0.020(3) 0.080(4) -0.006(3) 0.015(3) -0.008(2)
C11 0.035(3) 0.021(2) 0.032(3) 0.005(2) 0.005(2) 0.010(2)
C12 0.037(3) 0.023(2) 0.032(3) 0.012(2) 0.008(2) 0.005(2)
C13 0.042(3) 0.020(2) 0.043(3) -0.003(2) 0.003(2) -0.001(2)
C14 0.059(4) 0.023(2) 0.030(3) -0.004(2) 0.009(3) 0.009(2)
C15 0.037(3) 0.024(2) 0.031(3) 0.002(2) 0.013(2) 0.006(2)
C16 0.035(3) 0.043(3) 0.048(3) 0.010(3) -0.006(3) 0.012(2)
C17 0.034(3) 0.023(2) 0.029(3) -0.001(2) 0.003(2) -0.007(2)
C18 0.039(3) 0.039(3) 0.033(3) 0.001(2) 0.003(2) -0.016(2)
C19 0.059(4) 0.055(3) 0.040(3) 0.007(3) -0.021(3) -0.024(3)
C20 0.040(3) 0.027(2) 0.024(2) 0.004(2) -0.007(2) -0.007(2)
C21 0.032(3) 0.019(2) 0.027(2) 0.0028(19) -0.002(2) -0.0032(19)

loop_
_atom_type_symbol
_atom_type_description
_atom_type_scat_dispersion_real
_atom_type_scat_dispersion_imag
_atom_type_scat_source
C C 0.0033 0.0016 'International Tables Vol C Tables 4.2.6.8 and 6.1.1.4'
H H 0.0000 0.0000 'International Tables Vol C Tables 4.2.6.8 and 6.1.1.4'
B B 0.0013 0.0007 'International Tables Vol C Tables 4.2.6.8 and 6.1.1.4'
N N 0.0061 0.0033 'International Tables Vol C Tables 4.2.6.8 and 6.1.1.4'
O O 0.0106 0.0060 'International Tables Vol C Tables 4.2.6.8 and 6.1.1.4'
Mn Mn 0.3368 0.7283 'International Tables Vol C Tables 4.2.6.8 and 6.1.1.4'

loop_
_geom_angle_atom_site_label_1
_geom_angle_atom_site_label_2
_geom_angle_atom_site_label_3
_geom_angle
_geom_angle_site_symmetry_1
_geom_angle_site_symmetry_3
_geom_angle_publ_flag
C1 Mn1 C2 87.1(2) . . ?
C1 Mn1 B 77.29(19) . . ?
C2 Mn1 B 116.9(2) . . ?
C1 Mn1 C9 93.29(19) . . ?
C2 Mn1 C9 131.98(19) . . ?
B Mn1 C9 109.90(19) . . ?
C1 Mn1 C8 115.63(19) . . ?
C2 Mn1 C8 152.92(19) . . ?
B Mn1 C8 83.95(19) . . ?
C9 Mn1 C8 38.65(17) . . ?
C1 Mn1 C6 144.50(19) . . ?
C2 Mn1 C6 88.73(19) . . ?
B Mn1 C6 134.72(19) . . ?
C9 Mn1 C6 64.30(19) . . ?
C8 Mn1 C6 64.26(19) . . ?
C1 Mn1 C5 106.35(19) . . ?
C2 Mn1 C5 95.27(19) . . ?
B Mn1 C5 147.80(19) . . ?
C9 Mn1 C5 38.86(18) . . ?
C8 Mn1 C5 65.40(18) . . ?
C6 Mn1 C5 39.06(18) . . ?
C1 Mn1 C7 153.59(19) . . ?
C2 Mn1 C7 117.79(19) . . ?
B Mn1 C7 96.96(19) . . ?
C9 Mn1 C7 64.10(18) . . ?
C8 Mn1 C7 38.02(17) . . ?
C6 Mn1 C7 38.42(17) . . ?
C5 Mn1 C7 65.23(18) . . ?
C1 Mn1 Mn2 99.73(13) . . ?
C2 Mn1 Mn2 79.14(14) . . ?
B Mn1 Mn2 45.60(14) . . ?
C9 Mn1 Mn2 147.06(13) . . ?
C8 Mn1 Mn2 109.10(13) . . ?
C6 Mn1 Mn2 114.05(13) . . ?
C5 Mn1 Mn2 153.04(14) . . ?
C7 Mn1 Mn2 93.85(12) . . ?
C4 Mn2 C3 87.3(2) . . ?
C4 Mn2 B 77.22(19) . . ?
C3 Mn2 B 114.9(2) . . ?
C4 Mn2 C13 92.9(2) . . ?
C3 Mn2 C13 137.4(2) . . ?
B Mn2 C13 106.6(2) . . ?
C4 Mn2 C14 117.7(2) . . ?
C3 Mn2 C14 152.9(2) . . ?
B Mn2 C14 82.86(19) . . ?
C13 Mn2 C14 39.03(18) . . ?
C4 Mn2 C12 105.20(19) . . ?
C3 Mn2 C12 100.19(19) . . ?
B Mn2 C12 144.94(19) . . ?
C13 Mn2 C12 38.94(17) . . ?
C14 Mn2 C12 64.79(18) . . ?
C4 Mn2 C15 155.33(19) . . ?
C3 Mn2 C15 115.6(2) . . ?
B Mn2 C15 99.42(18) . . ?
C13 Mn2 C15 64.28(19) . . ?
C14 Mn2 C15 38.18(18) . . ?
C12 Mn2 C15 63.60(17) . . ?
C4 Mn2 C11 141.75(19) . . ?
C3 Mn2 C11 89.9(2) . . ?
B Mn2 C11 136.97(19) . . ?
C13 Mn2 C11 64.56(18) . . ?
C14 Mn2 C11 64.20(19) . . ?
C12 Mn2 C11 38.10(17) . . ?
C15 Mn2 C11 37.74(16) . . ?
C4 Mn2 Mn1 98.62(14) . . ?
C3 Mn2 Mn1 75.80(14) . . ?
B Mn2 Mn1 46.05(15) . . ?
C13 Mn2 Mn1 145.54(14) . . ?
C14 Mn2 Mn1 108.16(13) . . ?
C12 Mn2 Mn1 155.68(13) . . ?
C15 Mn2 Mn1 96.03(12) . . ?
C11 Mn2 Mn1 117.58(13) . . ?
N B Mn2 136.7(3) . . ?
N B Mn1 134.9(3) . . ?
Mn2 B Mn1 88.4(2) . . ?
C21 N C17 114.3(3) . . ?
C21 N B 123.1(3) . . ?
C17 N B 122.5(4) . . ?
O1 C1 Mn1 179.1(4) . . ?
O2 C2 Mn1 173.5(4) . . ?
O3 C3 Mn2 174.8(4) . . ?
O4 C4 Mn2 179.5(4) . . ?
C9 C5 C6 105.3(4) . . ?
C9 C5 C10 128.2(5) . . ?
C6 C5 C10 126.4(5) . . ?
C9 C5 Mn1 69.5(2) . . ?
C6 C5 Mn1 70.4(2) . . ?
C10 C5 Mn1 128.0(3) . . ?
C7 C6 C5 108.8(4) . . ?
C7 C6 Mn1 71.0(2) . . ?
C5 C6 Mn1 70.6(2) . . ?
C7 C6 H6 125.6 . . ?
C5 C6 H6 125.6 . . ?
Mn1 C6 H6 124.5 . . ?
C8 C7 C6 108.0(4) . . ?
C8 C7 Mn1 69.9(2) . . ?
C6 C7 Mn1 70.6(3) . . ?
C8 C7 H7 126.0 . . ?
C6 C7 H7 126.0 . . ?
Mn1 C7 H7 125.1 . . ?
C7 C8 C9 108.3(4) . . ?
C7 C8 Mn1 72.0(3) . . ?
C9 C8 Mn1 70.5(2) . . ?
C7 C8 H8 125.9 . . ?
C9 C8 H8 125.9 . . ?
Mn1 C8 H8 123.2 . . ?
C8 C9 C5 109.6(4) . . ?
C8 C9 Mn1 70.8(2) . . ?
C5 C9 Mn1 71.7(3) . . ?
C8 C9 H9 125.2 . . ?
C5 C9 H9 125.2 . . ?
Mn1 C9 H9 123.9 . . ?
C5 C10 H10A 109.5 . . ?
C5 C10 H10B 109.5 . . ?
H10A C10 H10B 109.5 . . ?
C5 C10 H10C 109.5 . . ?
H10A C10 H10C 109.5 . . ?
H10B C10 H10C 109.5 . . ?
C15 C11 C12 107.0(4) . . ?
C15 C11 C16 127.3(5) . . ?
C12 C11 C16 125.5(4) . . ?
C15 C11 Mn2 70.3(3) . . ?
C12 C11 Mn2 69.1(2) . . ?
C16 C11 Mn2 129.6(3) . . ?
C11 C12 C13 108.7(4) . . ?
C11 C12 Mn2 72.8(2) . . ?
C13 C12 Mn2 69.9(2) . . ?
C11 C12 H12 125.6 . . ?
C13 C12 H12 125.6 . . ?
Mn2 C12 H12 123.3 . . ?
C12 C13 C14 107.4(4) . . ?
C12 C13 Mn2 71.2(3) . . ?
C14 C13 Mn2 71.0(2) . . ?
C12 C13 H13 126.3 . . ?
C14 C13 H13 126.3 . . ?
Mn2 C13 H13 123.1 . . ?
C15 C14 C13 107.5(5) . . ?
C15 C14 Mn2 72.1(3) . . ?
C13 C14 Mn2 69.9(3) . . ?
C15 C14 H14 126.3 . . ?
C13 C14 H14 126.3 . . ?
Mn2 C14 H14 123.4 . . ?
C14 C15 C11 109.4(4) . . ?
C14 C15 Mn2 69.7(3) . . ?
C11 C15 Mn2 72.0(3) . . ?
C14 C15 H15 125.3 . . ?
C11 C15 H15 125.3 . . ?
Mn2 C15 H15 124.6 . . ?
C11 C16 H16A 109.5 . . ?
C11 C16 H16B 109.5 . . ?
H16A C16 H16B 109.5 . . ?
C11 C16 H16C 109.5 . . ?
H16A C16 H16C 109.5 . . ?
H16B C16 H16C 109.5 . . ?
C18 C17 N 123.6(4) . . ?
C18 C17 H17 118.2 . . ?
N C17 H17 118.2 . . ?
C17 C18 C19 124.3(4) . . ?
C17 C18 H18 117.9 . . ?
C19 C18 H18 117.9 . . ?
C20 C19 C18 109.6(4) . . ?
C20 C19 H19A 109.7 . . ?
C18 C19 H19A 109.7 . . ?
C20 C19 H19B 109.7 . . ?
C18 C19 H19B 109.7 . . ?
H19A C19 H19B 108.2 . . ?
C21 C20 C19 123.1(4) . . ?
C21 C20 H20 118.4 . . ?
C19 C20 H20 118.4 . . ?
C20 C21 N 124.8(4) . . ?
C20 C21 H21 117.6 . . ?
N C21 H21 117.6 . . ?

loop_
_geom_bond_atom_site_label_1
_geom_bond_atom_site_label_2
_geom_bond_distance
_geom_bond_site_symmetry_2
_geom_bond_publ_flag
Mn1 C1 1.766(5) . ?
Mn1 C2 1.775(5) . ?
Mn1 B 2.023(5) . ?
Mn1 C9 2.121(4) . ?
Mn1 C8 2.125(4) . ?
Mn1 C6 2.147(4) . ?
Mn1 C5 2.150(4) . ?
Mn1 C7 2.152(4) . ?
Mn1 Mn2 2.8083(10) . ?
Mn2 C4 1.757(5) . ?
Mn2 C3 1.790(5) . ?
Mn2 B 2.007(5) . ?
Mn2 C13 2.120(4) . ?
Mn2 C14 2.134(5) . ?
Mn2 C12 2.137(4) . ?
Mn2 C15 2.165(4) . ?
Mn2 C11 2.187(4) . ?
B N 1.418(6) . ?
N C21 1.407(5) . ?
N C17 1.415(5) . ?
O1 C1 1.155(5) . ?
O2 C2 1.165(5) . ?
O3 C3 1.148(5) . ?
O4 C4 1.161(5) . ?
C5 C9 1.421(7) . ?
C5 C6 1.437(7) . ?
C5 C10 1.478(7) . ?
C6 C7 1.414(6) . ?
C6 H6 0.9800 . ?
C7 C8 1.393(6) . ?
C7 H7 0.9800 . ?
C8 C9 1.405(6) . ?
C8 H8 0.9800 . ?
C9 H9 0.9800 . ?
C10 H10A 0.9800 . ?
C10 H10B 0.9800 . ?
C10 H10C 0.9800 . ?
C11 C15 1.408(6) . ?
C11 C12 1.412(6) . ?
C11 C16 1.490(6) . ?
C12 C13 1.419(6) . ?
C12 H12 0.9800 . ?
C13 C14 1.421(7) . ?
C13 H13 0.9800 . ?
C14 C15 1.406(7) . ?
C14 H14 0.9800 . ?
C15 H15 0.9800 . ?
C16 H16A 0.9800 . ?
C16 H16B 0.9800 . ?
C16 H16C 0.9800 . ?
C17 C18 1.314(6) . ?
C17 H17 0.9800 . ?
C18 C19 1.495(7) . ?
C18 H18 0.9800 . ?
C19 C20 1.485(6) . ?
C19 H19A 0.9800 . ?
C19 H19B 0.9800 . ?
C20 C21 1.323(6) . ?
C20 H20 0.9800 . ?
C21 H21 0.9800 . ?
